data_4127055
loop_
_publ_author_name
'Meza, Arismel Tena'
'Wurm, Thomas'
'Smith, Lewis'
'Kim, Seung Wook'
'Zbieg, Jason R.'
'Stivala, Craig E.'
'Krische, Michael J.'

_publ_section_title
;
 Amphiphilic \p-Allyliridium C,O-Benzoates Enable Regio- and
 Enantioselective Amination of Branched Allylic Acetates Bearing Linear
 Alkyl Groups
;
_journal_name_full 'Journal of the American Chemical Society'
_journal_paper_doi 10.1021/jacs.7b13482
_journal_year 2018
_chemical_absolute_configuration ad
_chemical_formula_moiety 'C13 H18 N 1+, Cl 1-'
_chemical_formula_sum 'C13 H18 Cl N'
_chemical_formula_weight 223.73
_space_group_crystal_system monoclinic
_space_group_IT_number 4
_space_group_name_Hall 'P 2yb'
_space_group_name_H-M_alt 'P 1 21 1'
_symmetry_space_group_name_Hall 'P 2yb'
_symmetry_space_group_name_H-M 'P 1 21 1'
_atom_sites_solution_hydrogens mixed
_audit_creation_method SHELXL-2016/6
_cell_angle_alpha 90
_cell_angle_beta 109.866(7)
_cell_angle_gamma 90
_cell_formula_units_Z 4
_cell_length_a 10.993(2)
_cell_length_b 9.035(3)
_cell_length_c 13.737(4)
_cell_measurement_reflns_used 21815
_cell_measurement_temperature 100(2)
_cell_measurement_theta_max 27.5
_cell_measurement_theta_min 3.0
_cell_volume 1283.2(6)
_computing_cell_refinement 'CrysAlisPro V 1.171.38.46, Agilent Technologies'
_computing_data_collection 'CrysAlisPro V 1.171.38.46, Agilent Technologies'
_computing_data_reduction 'CrysAlisPro V 1.171.38.46, Agilent Technologies'
_computing_molecular_graphics 'XP SHELXTL/PC, Siemens Analytical'
_computing_publication_material 'Shelxl-2016/6, Sheldrick, G. M.'
_computing_structure_refinement 'Shelxl-2016/6, Sheldrick, G. M.'
_computing_structure_solution
;

SHELXT. Sheldrick, G. M. (2015). Acta Cryst. A71, 3-8. 
;
_diffrn_ambient_temperature 100(2)
_diffrn_measured_fraction_theta_full 0.998
_diffrn_measured_fraction_theta_max 0.998
_diffrn_measurement_device_type 'Rigaku AFC-12 with Saturn 724+ CCD'
_diffrn_measurement_method \w-scans
_diffrn_radiation_type MoK\a
_diffrn_radiation_wavelength 0.71073
_diffrn_reflns_av_R_equivalents 0.0393
_diffrn_reflns_av_unetI/netI 0.0388
_diffrn_reflns_Laue_measured_fraction_full 0.998
_diffrn_reflns_Laue_measured_fraction_max 0.998
_diffrn_reflns_limit_h_max 14
_diffrn_reflns_limit_h_min -14
_diffrn_reflns_limit_k_max 11
_diffrn_reflns_limit_k_min -11
_diffrn_reflns_limit_l_max 17
_diffrn_reflns_limit_l_min -17
_diffrn_reflns_number 21792
_diffrn_reflns_point_group_measured_fraction_full 0.998
_diffrn_reflns_point_group_measured_fraction_max 0.999
_diffrn_reflns_theta_full 25.242
_diffrn_reflns_theta_max 27.480
_diffrn_reflns_theta_min 3.056
_diffrn_source 'sealed fine focus tube'
_exptl_absorpt_coefficient_mu 0.268
_exptl_absorpt_correction_T_max 1.00
_exptl_absorpt_correction_T_min 0.783
_exptl_absorpt_correction_type multi-scan
_exptl_absorpt_process_details
;
Abscor. T. Higashi (2001). The Rigaku Corporation, Tokyo, Japan.
;
_exptl_crystal_colour colorless
_exptl_crystal_density_diffrn 1.158
_exptl_crystal_description plate
_exptl_crystal_F_000 480
_exptl_crystal_size_max 0.510
_exptl_crystal_size_mid 0.130
_exptl_crystal_size_min 0.030
_refine_diff_density_max 0.529
_refine_diff_density_min -0.213
_refine_diff_density_rms 0.049
_refine_ls_abs_structure_details
;
 Refined as an inversion twin.
;
_refine_ls_abs_structure_Flack 0.00(10)
_refine_ls_extinction_method none
_refine_ls_goodness_of_fit_ref 1.038
_refine_ls_hydrogen_treatment mixed
_refine_ls_matrix_type full
_refine_ls_number_parameters 288
_refine_ls_number_reflns 5883
_refine_ls_number_restraints 1
_refine_ls_restrained_S_all 1.037
_refine_ls_R_factor_all 0.0533
_refine_ls_R_factor_gt 0.0451
_refine_ls_shift/su_max 0.000
_refine_ls_shift/su_mean 0.000
_refine_ls_structure_factor_coef Fsqd
_refine_ls_weighting_details 'w=1/[\s^2^(Fo^2^)+(0.0547P)^2^+0.4832P] where P=(Fo^2^+2Fc^2^)/3'
_refine_ls_weighting_scheme calc
_refine_ls_wR_factor_gt 0.1108
_refine_ls_wR_factor_ref 0.1160
_reflns_Friedel_coverage 0.881
_reflns_Friedel_fraction_full 0.999
_reflns_Friedel_fraction_max 0.999
_reflns_number_gt 5147
_reflns_number_total 5883
_reflns_threshold_expression 'I > 2\s(I)'
_cod_data_source_file ja7b13482_si_002.cif
_cod_data_source_block shelx
_cod_database_code 4127055
_shelx_shelxl_version_number 2016/6
_shelx_space_group_comment
;
The symmetry employed for this shelxl refinement is uniquely defined
by the following loop, which should always be used as a source of
symmetry information in preference to the above space-group names.
They are only intended as comments.
;
_shelx_estimated_absorpt_t_min 0.876
_shelx_estimated_absorpt_t_max 0.992

loop_
_space_group_symop_operation_xyz
'x, y, z'
'-x, y+1/2, -z'

loop_
_atom_site_label
_atom_site_type_symbol
_atom_site_fract_x
_atom_site_fract_y
_atom_site_fract_z
_atom_site_U_iso_or_equiv
_atom_site_adp_type
_atom_site_occupancy
_atom_site_site_symmetry_order
_atom_site_calc_flag
_atom_site_refinement_flags_posn
_atom_site_refinement_flags_adp
C1 C 0.3526(3) 0.7931(5) 0.3398(3) 0.0277(9) Uani 1 1 d . .
H1 H 0.353401 0.817091 0.268983 0.033 Uiso 1 1 calc R U
C2 C 0.2553(3) 0.8936(5) 0.3623(3) 0.0299(8) Uani 1 1 d . .
H2 H 0.260876 0.999827 0.343733 0.036 Uiso 1 1 calc R U
C3 C 0.2137(3) 0.8696(4) 0.4557(3) 0.0294(7) Uani 1 1 d . .
H3A H 0.249577 0.782989 0.500344 0.035 Uiso 1 1 calc R U
H3B H 0.199418 0.958298 0.492796 0.035 Uiso 1 1 calc R U
C4 C 0.1201(4) 0.8411(6) 0.3494(3) 0.0413(9) Uani 1 1 d . .
H4A H 0.048132 0.912087 0.321015 0.050 Uiso 1 1 calc R U
H4B H 0.098277 0.736824 0.328561 0.050 Uiso 1 1 calc R U
C5 C 0.3263(3) 0.6286(5) 0.3434(3) 0.0288(8) Uani 1 1 d . .
H5 H 0.322924 0.587619 0.406155 0.035 Uiso 1 1 calc R U
C6 C 0.3082(4) 0.5404(5) 0.2639(3) 0.0395(9) Uani 1 1 d . .
H6A H 0.311131 0.578888 0.200394 0.047 Uiso 1 1 calc R U
H6B H 0.291990 0.438106 0.269799 0.047 Uiso 1 1 calc R U
C7 C 0.5942(3) 0.7510(5) 0.3980(3) 0.0277(8) Uani 1 1 d . .
H7A H 0.577280 0.744272 0.322606 0.033 Uiso 1 1 calc R U
H7B H 0.600376 0.649109 0.425739 0.033 Uiso 1 1 calc R U
C8 C 0.7202(3) 0.8302(5) 0.4489(3) 0.0275(8) Uani 1 1 d . .
C9 C 0.7952(4) 0.8064(5) 0.5531(3) 0.0328(9) Uani 1 1 d . .
H9 H 0.767438 0.737290 0.593369 0.039 Uiso 1 1 calc R U
C10 C 0.9086(4) 0.8832(6) 0.5969(3) 0.0383(10) Uani 1 1 d . .
H10 H 0.960358 0.864771 0.666795 0.046 Uiso 1 1 calc R U
C11 C 0.9481(4) 0.9868(6) 0.5400(3) 0.0415(11) Uani 1 1 d . .
H11 H 1.025864 1.040567 0.571511 0.050 Uiso 1 1 calc R U
C12 C 0.8752(4) 1.0131(6) 0.4371(3) 0.0384(10) Uani 1 1 d . .
H12 H 0.902592 1.084533 0.398091 0.046 Uiso 1 1 calc R U
C13 C 0.7618(4) 0.9338(5) 0.3919(3) 0.0349(10) Uani 1 1 d . .
H13 H 0.712011 0.950231 0.321253 0.042 Uiso 1 1 calc R U
C14 C 0.6335(4) 0.2128(5) 0.1569(3) 0.0349(10) Uani 1 1 d . .
H14 H 0.631538 0.183666 0.226608 0.042 Uiso 1 1 calc R U
C15 C 0.6577(4) 0.3719(6) 0.1603(3) 0.0377(10) Uani 1 1 d . .
H15 H 0.657302 0.418232 0.094109 0.045 Uiso 1 1 calc R U
C16 C 0.7487(5) 0.4378(5) 0.2573(3) 0.0495(11) Uani 1 1 d . .
H16A H 0.788585 0.370395 0.316382 0.059 Uiso 1 1 calc R U
H16B H 0.805490 0.519049 0.250248 0.059 Uiso 1 1 calc R U
C17 C 0.6146(5) 0.4688(5) 0.2309(3) 0.0501(10) Uani 1 1 d . .
H17A H 0.584827 0.570041 0.206693 0.060 Uiso 1 1 calc R U
H17B H 0.567917 0.421338 0.272849 0.060 Uiso 1 1 calc R U
C18 C 0.7337(4) 0.1170(6) 0.1353(3) 0.0463(12) Uani 1 1 d . .
H18 H 0.716493 0.013780 0.129221 0.056 Uiso 1 1 calc R U
C19 C 0.8389(5) 0.1590(8) 0.1242(5) 0.0806(19) Uani 1 1 d . .
H19A H 0.861198 0.260960 0.129472 0.097 Uiso 1 1 calc R U
H19B H 0.895107 0.088195 0.110679 0.097 Uiso 1 1 calc R U
C20 C 0.3897(4) 0.2513(5) 0.0959(3) 0.0314(9) Uani 1 1 d . .
H20A H 0.405672 0.259771 0.171074 0.038 Uiso 1 1 calc R U
H20B H 0.381650 0.352699 0.066985 0.038 Uiso 1 1 calc R U
C21 C 0.2658(3) 0.1697(6) 0.0458(3) 0.0317(8) Uani 1 1 d . .
C22 C 0.2277(4) 0.0628(6) 0.1026(3) 0.0421(11) Uani 1 1 d . .
H22 H 0.279697 0.044287 0.172460 0.050 Uiso 1 1 calc R U
C23 C 0.1147(4) -0.0165(7) 0.0582(4) 0.0539(14) Uani 1 1 d . .
H23 H 0.090539 -0.089565 0.097919 0.065 Uiso 1 1 calc R U
C24 C 0.0380(4) 0.0080(7) -0.0409(4) 0.0501(12) Uani 1 1 d . .
H24 H -0.039334 -0.047146 -0.070564 0.060 Uiso 1 1 calc R U
C25 C 0.0738(4) 0.1146(7) -0.0985(4) 0.0496(12) Uani 1 1 d . .
H25 H 0.020797 0.132996 -0.168086 0.060 Uiso 1 1 calc R U
C26 C 0.1891(4) 0.1957(6) -0.0535(3) 0.0398(10) Uani 1 1 d . .
H26 H 0.213312 0.269086 -0.093055 0.048 Uiso 1 1 calc R U
Cl1 Cl 0.51152(8) 0.67230(8) 0.62566(6) 0.0282(2) Uani 1 1 d . .
Cl2 Cl 0.49800(9) 0.33358(9) -0.12201(6) 0.0348(3) Uani 1 1 d . .
N1 N 0.4843(3) 0.8304(4) 0.4167(2) 0.0246(6) Uani 1 1 d . .
N2 N 0.5032(3) 0.1750(5) 0.0794(2) 0.0279(6) Uani 1 1 d . .
H1NA H 0.496(3) 0.922(5) 0.414(3) 0.017(9) Uiso 1 1 d . .
H2NA H 0.502(4) 0.200(6) 0.015(3) 0.031(11) Uiso 1 1 d . .
H1NB H 0.483(4) 0.811(6) 0.476(3) 0.035(12) Uiso 1 1 d . .
H2NB H 0.497(5) 0.065(7) 0.086(4) 0.061(16) Uiso 1 1 d . .

loop_
_atom_site_aniso_label
_atom_site_aniso_U_11
_atom_site_aniso_U_22
_atom_site_aniso_U_33
_atom_site_aniso_U_23
_atom_site_aniso_U_13
_atom_site_aniso_U_12
C1 0.0307(17) 0.028(2) 0.0239(18) 0.0010(16) 0.0081(14) 0.0012(14)
C2 0.0348(18) 0.026(2) 0.0305(19) 0.0012(17) 0.0131(15) 0.0022(15)
C3 0.0327(16) 0.0297(17) 0.0300(17) -0.0012(14) 0.0162(14) 0.0014(13)
C4 0.0348(18) 0.044(2) 0.046(2) -0.010(2) 0.0158(16) 0.0038(18)
C5 0.0320(17) 0.0245(19) 0.0312(19) 0.0018(16) 0.0125(14) 0.0027(14)
C6 0.0356(19) 0.036(2) 0.048(2) -0.0072(18) 0.0168(18) 0.0012(17)
C7 0.0318(17) 0.029(2) 0.0251(19) -0.0011(16) 0.0133(15) 0.0044(16)
C8 0.0306(16) 0.0271(19) 0.0282(17) 0.0048(18) 0.0145(14) 0.0093(16)
C9 0.0377(18) 0.030(2) 0.0331(19) 0.0046(19) 0.0152(16) 0.0030(16)
C10 0.0346(19) 0.048(3) 0.030(2) 0.0025(19) 0.0082(15) 0.0059(17)
C11 0.0267(17) 0.044(3) 0.057(3) -0.004(2) 0.0184(18) 0.0016(17)
C12 0.0365(19) 0.037(2) 0.048(2) 0.013(2) 0.0234(18) 0.0067(17)
C13 0.0335(18) 0.039(3) 0.036(2) 0.0092(19) 0.0160(16) 0.0098(16)
C14 0.0350(19) 0.038(3) 0.029(2) -0.0062(18) 0.0074(16) 0.0096(16)
C15 0.041(2) 0.039(3) 0.031(2) 0.0021(19) 0.0110(16) -0.0051(18)
C16 0.069(3) 0.043(2) 0.033(2) -0.0031(18) 0.013(2) -0.017(2)
C17 0.076(3) 0.031(2) 0.038(2) -0.0040(17) 0.012(2) 0.000(2)
C18 0.045(2) 0.050(3) 0.043(2) -0.010(2) 0.014(2) 0.015(2)
C19 0.086(4) 0.061(4) 0.122(5) 0.006(4) 0.072(4) 0.022(4)
C20 0.0392(19) 0.033(2) 0.0255(19) 0.0035(17) 0.0155(16) 0.0117(17)
C21 0.0339(16) 0.035(2) 0.0288(17) -0.002(2) 0.0132(14) 0.0082(19)
C22 0.042(2) 0.050(3) 0.038(2) 0.015(2) 0.0188(18) 0.008(2)
C23 0.039(2) 0.058(4) 0.072(3) 0.012(3) 0.027(2) 0.004(2)
C24 0.034(2) 0.050(3) 0.068(3) -0.011(3) 0.020(2) 0.001(2)
C25 0.039(2) 0.059(3) 0.043(2) -0.005(2) 0.0040(18) 0.009(2)
C26 0.047(2) 0.044(3) 0.0291(19) 0.007(2) 0.0137(16) 0.011(2)
Cl1 0.0396(4) 0.0245(5) 0.0224(4) -0.0002(4) 0.0128(3) -0.0022(4)
Cl2 0.0515(5) 0.0318(6) 0.0245(5) -0.0028(4) 0.0172(4) -0.0068(4)
N1 0.0321(14) 0.0212(17) 0.0225(15) 0.0034(15) 0.0118(12) 0.0042(13)
N2 0.0349(14) 0.0291(18) 0.0220(15) -0.0012(17) 0.0127(11) 0.0053(15)

loop_
_atom_type_symbol
_atom_type_description
_atom_type_scat_dispersion_real
_atom_type_scat_dispersion_imag
_atom_type_scat_source
C C 0.0033 0.0016 'International Tables Vol C Tables 4.2.6.8 and 6.1.1.4'
H H 0.0000 0.0000 'International Tables Vol C Tables 4.2.6.8 and 6.1.1.4'
Cl Cl 0.1484 0.1585 'International Tables Vol C Tables 4.2.6.8 and 6.1.1.4'
N N 0.0061 0.0033 'International Tables Vol C Tables 4.2.6.8 and 6.1.1.4'

loop_
_geom_angle_atom_site_label_1
_geom_angle_atom_site_label_2
_geom_angle_atom_site_label_3
_geom_angle
N1 C1 C2 107.4(3)
N1 C1 C5 110.1(3)
C2 C1 C5 115.2(3)
N1 C1 H1 108.0
C2 C1 H1 108.0
C5 C1 H1 108.0
C4 C2 C1 121.5(4)
C4 C2 C3 59.2(2)
C1 C2 C3 121.6(3)
C4 C2 H2 114.5
C1 C2 H2 114.5
C3 C2 H2 114.5
C4 C3 C2 60.2(2)
C4 C3 H3A 117.7
C2 C3 H3A 117.7
C4 C3 H3B 117.7
C2 C3 H3B 117.7
H3A C3 H3B 114.9
C3 C4 C2 60.6(2)
C3 C4 H4A 117.7
C2 C4 H4A 117.7
C3 C4 H4B 117.7
C2 C4 H4B 117.7
H4A C4 H4B 114.8
C6 C5 C1 123.0(4)
C6 C5 H5 118.5
C1 C5 H5 118.5
C5 C6 H6A 120.0
C5 C6 H6B 120.0
H6A C6 H6B 120.0
N1 C7 C8 111.2(3)
N1 C7 H7A 109.4
C8 C7 H7A 109.4
N1 C7 H7B 109.4
C8 C7 H7B 109.4
H7A C7 H7B 108.0
C13 C8 C9 119.0(4)
C13 C8 C7 119.0(3)
C9 C8 C7 122.0(4)
C10 C9 C8 119.9(4)
C10 C9 H9 120.0
C8 C9 H9 120.0
C9 C10 C11 120.5(4)
C9 C10 H10 119.7
C11 C10 H10 119.7
C10 C11 C12 120.6(4)
C10 C11 H11 119.7
C12 C11 H11 119.7
C11 C12 C13 119.1(4)
C11 C12 H12 120.4
C13 C12 H12 120.4
C12 C13 C8 120.8(4)
C12 C13 H13 119.6
C8 C13 H13 119.6
C15 C14 N2 111.5(4)
C15 C14 C18 115.7(4)
N2 C14 C18 108.3(3)
C15 C14 H14 107.0
N2 C14 H14 107.0
C18 C14 H14 107.0
C14 C15 C16 118.8(4)
C14 C15 C17 120.1(4)
C16 C15 C17 56.8(3)
C14 C15 H15 116.1
C16 C15 H15 116.1
C17 C15 H15 116.1
C17 C16 C15 61.9(3)
C17 C16 H16A 117.6
C15 C16 H16A 117.6
C17 C16 H16B 117.6
C15 C16 H16B 117.6
H16A C16 H16B 114.7
C16 C17 C15 61.4(3)
C16 C17 H17A 117.6
C15 C17 H17A 117.6
C16 C17 H17B 117.6
C15 C17 H17B 117.6
H17A C17 H17B 114.7
C19 C18 C14 127.3(6)
C19 C18 H18 116.3
C14 C18 H18 116.3
C18 C19 H19A 120.0
C18 C19 H19B 120.0
H19A C19 H19B 120.0
C21 C20 N2 112.1(3)
C21 C20 H20A 109.2
N2 C20 H20A 109.2
C21 C20 H20B 109.2
N2 C20 H20B 109.2
H20A C20 H20B 107.9
C26 C21 C22 118.8(4)
C26 C21 C20 122.2(4)
C22 C21 C20 119.0(3)
C23 C22 C21 120.5(4)
C23 C22 H22 119.7
C21 C22 H22 119.7
C24 C23 C22 121.2(5)
C24 C23 H23 119.4
C22 C23 H23 119.4
C23 C24 C25 119.2(5)
C23 C24 H24 120.4
C25 C24 H24 120.4
C24 C25 C26 119.9(4)
C24 C25 H25 120.1
C26 C25 H25 120.1
C21 C26 C25 120.5(5)
C21 C26 H26 119.8
C25 C26 H26 119.8
C7 N1 C1 114.2(3)
C7 N1 H1NA 109(2)
C1 N1 H1NA 108(2)
C7 N1 H1NB 110(3)
C1 N1 H1NB 108(3)
H1NA N1 H1NB 107(4)
C14 N2 C20 115.3(3)
C14 N2 H2NA 109(3)
C20 N2 H2NA 107(3)
C14 N2 H2NB 104(3)
C20 N2 H2NB 111(3)
H2NA N2 H2NB 111(4)

loop_
_geom_bond_atom_site_label_1
_geom_bond_atom_site_label_2
_geom_bond_distance
C1 N1 1.512(5)
C1 C2 1.513(5)
C1 C5 1.518(6)
C1 H1 1.0000
C2 C4 1.511(5)
C2 C3 1.517(5)
C2 H2 1.0000
C3 C4 1.496(5)
C3 H3A 0.9900
C3 H3B 0.9900
C4 H4A 0.9900
C4 H4B 0.9900
C5 C6 1.311(6)
C5 H5 0.9500
C6 H6A 0.9500
C6 H6B 0.9500
C7 N1 1.500(5)
C7 C8 1.503(5)
C7 H7A 0.9900
C7 H7B 0.9900
C8 C13 1.393(6)
C8 C9 1.405(5)
C9 C10 1.374(6)
C9 H9 0.9500
C10 C11 1.381(6)
C10 H10 0.9500
C11 C12 1.388(6)
C11 H11 0.9500
C12 C13 1.389(6)
C12 H12 0.9500
C13 H13 0.9500
C14 C15 1.459(7)
C14 N2 1.505(5)
C14 C18 1.508(6)
C14 H14 1.0000
C15 C16 1.491(6)
C15 C17 1.498(6)
C15 H15 1.0000
C16 C17 1.421(7)
C16 H16A 0.9900
C16 H16B 0.9900
C17 H17A 0.9900
C17 H17B 0.9900
C18 C19 1.274(7)
C18 H18 0.9500
C19 H19A 0.9500
C19 H19B 0.9500
C20 C21 1.495(6)
C20 N2 1.509(5)
C20 H20A 0.9900
C20 H20B 0.9900
C21 C26 1.359(5)
C21 C22 1.392(6)
C22 C23 1.383(7)
C22 H22 0.9500
C23 C24 1.354(7)
C23 H23 0.9500
C24 C25 1.385(7)
C24 H24 0.9500
C25 C26 1.413(7)
C25 H25 0.9500
C26 H26 0.9500
N1 H1NA 0.84(4)
N1 H1NB 0.84(4)
N2 H2NA 0.90(4)
N2 H2NB 1.00(6)

loop_
_geom_hbond_atom_site_label_D
_geom_hbond_atom_site_label_H
_geom_hbond_atom_site_label_A
_geom_hbond_distance_DH
_geom_hbond_distance_HA
_geom_hbond_distance_DA
_geom_hbond_angle_DHA
_geom_hbond_site_symmetry_A
C2 H2 Cl1 1.00 2.85 3.557(4) 127.8 2_656
C7 H7A Cl2 0.99 2.72 3.653(4) 158.0 2_655
C14 H14 Cl1 1.00 2.96 3.851(4) 148.7 2_646
C15 H15 Cl2 1.00 2.99 3.690(4) 128.0 .
C18 H18 Cl2 0.95 2.84 3.573(6) 134.8 2_645
C20 H20A Cl1 0.99 2.74 3.674(4) 156.9 2_646
N1 H1NA Cl1 0.84(4) 2.32(4) 3.147(4) 168(3) 2_656
N2 H2NA Cl2 0.90(4) 2.23(4) 3.100(4) 162(4) .
N1 H1NB Cl1 0.84(4) 2.34(5) 3.128(4) 157(5) .
N2 H2NB Cl2 1.00(6) 2.14(6) 3.140(5) 172(4) 2_645

loop_
_geom_torsion_atom_site_label_1
_geom_torsion_atom_site_label_2
_geom_torsion_atom_site_label_3
_geom_torsion_atom_site_label_4
_geom_torsion
N1 C1 C2 C4 -144.8(3)
C5 C1 C2 C4 -21.8(5)
N1 C1 C2 C3 -74.0(4)
C5 C1 C2 C3 49.0(5)
C1 C2 C3 C4 -110.3(4)
C1 C2 C4 C3 110.5(4)
N1 C1 C5 C6 -117.9(4)
C2 C1 C5 C6 120.4(4)
N1 C7 C8 C13 -92.7(4)
N1 C7 C8 C9 85.3(5)
C13 C8 C9 C10 -1.0(6)
C7 C8 C9 C10 -178.9(4)
C8 C9 C10 C11 1.8(7)
C9 C10 C11 C12 -1.3(7)
C10 C11 C12 C13 0.0(7)
C11 C12 C13 C8 0.8(7)
C9 C8 C13 C12 -0.3(6)
C7 C8 C13 C12 177.7(4)
N2 C14 C15 C16 154.2(3)
C18 C14 C15 C16 -81.5(5)
N2 C14 C15 C17 88.1(5)
C18 C14 C15 C17 -147.7(4)
C14 C15 C16 C17 -109.0(5)
C14 C15 C17 C16 106.5(5)
C15 C14 C18 C19 3.3(7)
N2 C14 C18 C19 129.2(6)
N2 C20 C21 C26 -89.3(5)
N2 C20 C21 C22 90.4(4)
C26 C21 C22 C23 0.8(7)
C20 C21 C22 C23 -178.9(4)
C21 C22 C23 C24 -0.5(8)
C22 C23 C24 C25 0.0(8)
C23 C24 C25 C26 0.1(7)
C22 C21 C26 C25 -0.7(7)
C20 C21 C26 C25 179.0(4)
C24 C25 C26 C21 0.3(7)
C8 C7 N1 C1 159.2(3)
C2 C1 N1 C7 -174.0(3)
C5 C1 N1 C7 59.9(4)
C15 C14 N2 C20 -56.8(5)
C18 C14 N2 C20 174.8(4)
C21 C20 N2 C14 -157.9(4)
